data_4036821
loop_
_publ_author_name
'Chattopadhyay, Amit Kumar'
'Berger, Gilles'
'Hanessian, Stephen'

_publ_section_title
;
 Strategies toward the Total Synthesis of Calyciphylline B-type Alkaloids:
 A Computational Perspective Aided by DFT Analysis.
;
_journal_issue 12
_journal_name_full 'The Journal of organic chemistry'
_journal_page_first 5074
_journal_page_last 5086
_journal_paper_doi 10.1021/acs.joc.6b00638
_journal_volume 81
_journal_year 2016
_chemical_absolute_configuration syn
_chemical_formula_moiety 'C21 H29 N O'
_chemical_formula_sum 'C21 H29 N O'
_chemical_formula_weight 311.45
_space_group_crystal_system orthorhombic
_space_group_IT_number 19
_space_group_name_Hall 'P 2ac 2ab'
_space_group_name_H-M_alt 'P 21 21 21'
_atom_sites_solution_hydrogens geom
_atom_sites_solution_primary direct
_audit_creation_date 2015-11-02
_audit_creation_method
;
Olex2 1.2
(compiled 2015.09.30 svn.r3233 for OlexSys, GUI svn.r5103)
;
_cell_angle_alpha 90
_cell_angle_beta 90
_cell_angle_gamma 90
_cell_formula_units_Z 4
_cell_length_a 5.5592(14)
_cell_length_b 11.717(3)
_cell_length_c 26.483(7)
_cell_measurement_reflns_used 8017
_cell_measurement_temperature 100
_cell_measurement_theta_max 42.120
_cell_measurement_theta_min 2.898
_cell_volume 1725.0(8)
_computing_cell_refinement
'SAINT (2013) V8.34A; Integration Software for Single Crystal Data. Bruker AXS Inc., Madison, WI 53719-1173.'
_computing_data_collection
;
APEX 2 (2013) Bruker AXS Inc., Madison, WI 53719-1173.
;
_computing_data_reduction
'SAINT (2013) V8.34A; Integration Software for Single Crystal Data. Bruker AXS Inc., Madison, WI 53719-1173.'
_computing_molecular_graphics 'Olex2 (Dolomanov et al., 2009)'
_computing_publication_material 'Olex2 (Dolomanov et al., 2009)'
_computing_structure_refinement 'XL (Sheldrick, 2008)'
_computing_structure_solution 'SIR2011 (Burla et al., 2007)'
_diffrn_ambient_temperature 100
_diffrn_detector 'CMOS Area detector'
_diffrn_detector_area_resol_mean 10.24
_diffrn_detector_type 'Bruker Photon 100 CMOS Detector'
_diffrn_measured_fraction_theta_full 1.000
_diffrn_measured_fraction_theta_max 1.000
_diffrn_measurement_device 'k-geometry diffractometer'
_diffrn_measurement_device_type 'Bruker Venture Metaljet'
_diffrn_measurement_method '\w and \f scans'
_diffrn_radiation_collimation 'Focusing mirrors'
_diffrn_radiation_monochromator 'Helios MX Mirror Optics'
_diffrn_radiation_probe x-ray
_diffrn_radiation_type GaK\a
_diffrn_radiation_wavelength 1.34139
_diffrn_reflns_av_R_equivalents 0.2757
_diffrn_reflns_av_unetI/netI 0.1462
_diffrn_reflns_Laue_measured_fraction_full 1.000
_diffrn_reflns_Laue_measured_fraction_max 1.000
_diffrn_reflns_limit_h_max 6
_diffrn_reflns_limit_h_min -6
_diffrn_reflns_limit_k_max 14
_diffrn_reflns_limit_k_min -14
_diffrn_reflns_limit_l_max 33
_diffrn_reflns_limit_l_min -32
_diffrn_reflns_number 32676
_diffrn_reflns_point_group_measured_fraction_full 1.000
_diffrn_reflns_point_group_measured_fraction_max 1.000
_diffrn_reflns_theta_full 53.594
_diffrn_reflns_theta_max 57.058
_diffrn_reflns_theta_min 2.903
_diffrn_source 'Metal Jet'
_diffrn_source_target Ga
_diffrn_source_type 'Gallium Liquid Metal Jet Source'
_exptl_absorpt_coefficient_mu 0.356
_exptl_absorpt_correction_T_max 0.7512
_exptl_absorpt_correction_T_min 0.4789
_exptl_absorpt_correction_type multi-scan
_exptl_absorpt_process_details
'SADABS-2014/4 (Bruker,2014/4) was used for absorption correction. wR2(int) was 0.1566 before and 0.1207 after correction. The Ratio of minimum to maximum transmission is 0.6375. The \l/2 correction factor is 0.00150.'
_exptl_crystal_colour Colorless
_exptl_crystal_colour_primary Colorless
_exptl_crystal_density_diffrn 1.199
_exptl_crystal_description needle
_exptl_crystal_F_000 680
_exptl_crystal_size_max 0.12
_exptl_crystal_size_mid 0.02
_exptl_crystal_size_min 0.005
_refine_diff_density_max 0.215
_refine_diff_density_min -0.221
_refine_diff_density_rms 0.051
_refine_ls_abs_structure_details
;
 Flack x determined using 546 quotients [(I+)-(I-)]/[(I+)+(I-)]
 (Parsons, Flack and Wagner, Acta Cryst. B69 (2013) 249-259).
;
_refine_ls_abs_structure_Flack -1.1(7)
_refine_ls_extinction_method none
_refine_ls_goodness_of_fit_ref 0.993
_refine_ls_hydrogen_treatment constr
_refine_ls_matrix_type full
_refine_ls_number_parameters 209
_refine_ls_number_reflns 3525
_refine_ls_number_restraints 0
_refine_ls_restrained_S_all 0.993
_refine_ls_R_factor_all 0.1597
_refine_ls_R_factor_gt 0.0688
_refine_ls_shift/su_max 0.000
_refine_ls_shift/su_mean 0.000
_refine_ls_structure_factor_coef Fsqd
_refine_ls_weighting_details 'w=1/[\s^2^(Fo^2^)+(0.0632P)^2^] where P=(Fo^2^+2Fc^2^)/3'
_refine_ls_weighting_scheme calc
_refine_ls_wR_factor_gt 0.1306
_refine_ls_wR_factor_ref 0.1660
_reflns_Friedel_coverage 0.704
_reflns_Friedel_fraction_full 1.000
_reflns_Friedel_fraction_max 0.999
_reflns_number_gt 1859
_reflns_number_total 3525
_reflns_threshold_expression 'I > 2\s(I)'
_cod_data_source_file jo6b00638_si_005.cif
_cod_data_source_block coumpound_34
_cod_depositor_comments
;
The following automatic conversions were performed:

data item '_diffrn_radiation_probe' value 'X-ray' was changed to
'x-ray' in accordance with the
/home/saulius/struct/COD-crude-data/automatic-downloads/DataCite-retrospective/ACS/depositions/lib/dictionaries/cif_core.dic
dictionary named 'cif_core.dic' version 2.4.2 last updated on
2011-04-26.

Automatic conversion script
Id: cif_fix_values 6909 2019-04-08 15:41:33Z antanas 
;
_cod_original_cell_volume 1725.1(8)
_cod_database_code 4036821
_shelxl_version_number 2014/6
_shelx_space_group_comment
;
The symmetry employed for this shelxl refinement is uniquely defined
by the following loop, which should always be used as a source of
symmetry information in preference to the above space-group names.
They are only intended as comments.
;
_shelx_estimated_absorpt_t_max 0.998
_shelx_estimated_absorpt_t_min 0.959
_olex2_refinement_description
;
1. Fixed Uiso
 At 1.2 times of:
  All C(H) groups, All C(H,H) groups
 At 1.5 times of:
  All C(H,H,H) groups
2.a Ternary CH refined with riding coordinates:
 C2(H2), C3(H3), C7(H7), C10(H10), C13(H13), C18(H18)
2.b Secondary CH2 refined with riding coordinates:
 C1(H1a,H1b), C4(H4a,H4b), C5(H5a,H5b), C11(H11a,H11b), C12(H12a,H12b),
 C14(H14a,H14b), C15(H15a,H15b), C19(H19a,H19b)
2.c Aromatic/amide H refined with riding coordinates:
 C16(H16), C20(H20)
2.d X=CH2 refined with riding coordinates:
 C21(H21a,H21b)
2.e Idealised Me refined as rotating group:
 C8(H8a,H8b,H8c)
;
_olex2_submission_special_instructions 'No special instructions were received'

loop_
_space_group_symop_operation_xyz
'x, y, z'
'-x+1/2, -y, z+1/2'
'x+1/2, -y+1/2, -z'
'-x, y+1/2, -z+1/2'

loop_
_atom_site_label
_atom_site_type_symbol
_atom_site_fract_x
_atom_site_fract_y
_atom_site_fract_z
_atom_site_U_iso_or_equiv
_atom_site_adp_type
_atom_site_occupancy
_atom_site_site_symmetry_order
_atom_site_calc_flag
_atom_site_refinement_flags_posn
C1 C 1.1948(10) 1.1350(4) 0.92769(19) 0.0432(14) Uani 1 1 d .
H1A H 1.1239 1.2125 0.9281 0.052 Uiso 1 1 calc R
H1B H 1.3658 1.1403 0.9175 0.052 Uiso 1 1 calc R
C2 C 1.1691(11) 1.0771(4) 0.97891(19) 0.0404(13) Uani 1 1 d .
H2 H 1.3137 1.0950 1.0000 0.049 Uiso 1 1 calc R
C3 C 1.1744(10) 0.9469(4) 0.96383(19) 0.0377(13) Uani 1 1 d .
H3 H 1.3312 0.9130 0.9747 0.045 Uiso 1 1 calc R
C4 C 0.9683(9) 0.8682(5) 0.98068(19) 0.0424(13) Uani 1 1 d .
H4A H 1.0315 0.7929 0.9913 0.051 Uiso 1 1 calc R
H4B H 0.8792 0.9024 1.0093 0.051 Uiso 1 1 calc R
C5 C 0.8056(9) 0.8558(4) 0.93479(19) 0.0396(13) Uani 1 1 d .
H5A H 0.6906 0.9202 0.9327 0.048 Uiso 1 1 calc R
H5B H 0.7143 0.7833 0.9362 0.048 Uiso 1 1 calc R
C6 C 0.9791(9) 0.8566(4) 0.88973(18) 0.0336(13) Uani 1 1 d .
C7 C 1.1614(10) 0.9466(4) 0.90605(19) 0.0347(12) Uani 1 1 d .
H7 H 1.3226 0.9344 0.8902 0.042 Uiso 1 1 calc R
C8 C 0.9457(11) 1.1157(5) 1.0065(2) 0.0534(16) Uani 1 1 d .
H8A H 0.9559 1.1978 1.0132 0.080 Uiso 1 1 calc GR
H8B H 0.9324 1.0743 1.0386 0.080 Uiso 1 1 calc GR
H8C H 0.8037 1.0999 0.9857 0.080 Uiso 1 1 calc GR
C9 C 0.8633(10) 0.8946(4) 0.84156(19) 0.0370(14) Uani 1 1 d .
C10 C 1.0201(10) 0.9715(4) 0.80985(19) 0.0362(13) Uani 1 1 d .
H10 H 1.1814 0.9338 0.8082 0.043 Uiso 1 1 calc R
C11 C 0.9421(10) 0.9901(4) 0.7558(2) 0.0416(14) Uani 1 1 d .
H11A H 0.8970 0.9155 0.7411 0.050 Uiso 1 1 calc R
H11B H 1.0807 1.0198 0.7364 0.050 Uiso 1 1 calc R
C12 C 0.7321(11) 1.0719(4) 0.74963(19) 0.0430(14) Uani 1 1 d .
H12A H 0.5880 1.0403 0.7666 0.052 Uiso 1 1 calc R
H12B H 0.6948 1.0813 0.7133 0.052 Uiso 1 1 calc R
C13 C 0.7946(10) 1.1884(4) 0.7727(2) 0.0410(14) Uani 1 1 d .
H13 H 0.9301 1.2240 0.7535 0.049 Uiso 1 1 calc R
C14 C 0.5804(10) 1.2721(4) 0.7755(2) 0.0480(15) Uani 1 1 d .
H14A H 0.6055 1.3370 0.7521 0.058 Uiso 1 1 calc R
H14B H 0.4290 1.2330 0.7661 0.058 Uiso 1 1 calc R
C15 C 0.5686(11) 1.3144(4) 0.8300(2) 0.0475(15) Uani 1 1 d .
H15A H 0.6210 1.3949 0.8324 0.057 Uiso 1 1 calc R
H15B H 0.4032 1.3078 0.8435 0.057 Uiso 1 1 calc R
C16 C 0.7380(10) 1.2374(4) 0.8581(2) 0.0416(14) Uani 1 1 d .
H16 H 0.7519 1.2355 0.8938 0.050 Uiso 1 1 calc R
C17 C 0.8663(10) 1.1723(4) 0.8271(2) 0.0379(13) Uani 1 1 d .
C18 C 1.0575(10) 1.0861(4) 0.84020(19) 0.0363(13) Uani 1 1 d .
H18 H 1.2176 1.1187 0.8307 0.044 Uiso 1 1 calc R
C19 C 1.1067(10) 0.7400(4) 0.8813(2) 0.0411(15) Uani 1 1 d .
H19A H 1.2100 0.7457 0.8510 0.049 Uiso 1 1 calc R
H19B H 1.2126 0.7244 0.9106 0.049 Uiso 1 1 calc R
C20 C 0.9389(11) 0.6418(4) 0.8748(2) 0.0500(16) Uani 1 1 d .
H20 H 0.8218 0.6473 0.8488 0.060 Uiso 1 1 calc R
C21 C 0.9403(13) 0.5488(5) 0.9021(3) 0.072(2) Uani 1 1 d .
H21A H 1.0546 0.5401 0.9285 0.086 Uiso 1 1 calc R
H21B H 0.8270 0.4899 0.8955 0.086 Uiso 1 1 calc R
N1 N 1.0611(7) 1.0594(3) 0.89394(16) 0.0351(11) Uani 1 1 d .
O1 O 0.6619(7) 0.8655(3) 0.82862(13) 0.0450(10) Uani 1 1 d .

loop_
_atom_site_aniso_label
_atom_site_aniso_U_11
_atom_site_aniso_U_22
_atom_site_aniso_U_33
_atom_site_aniso_U_23
_atom_site_aniso_U_13
_atom_site_aniso_U_12
C1 0.047(3) 0.034(3) 0.049(4) -0.001(3) -0.005(3) -0.004(3)
C2 0.045(3) 0.032(3) 0.044(3) -0.003(2) -0.003(3) 0.000(3)
C3 0.038(3) 0.029(3) 0.045(4) 0.002(2) -0.003(3) 0.003(3)
C4 0.049(3) 0.036(3) 0.042(3) 0.002(3) 0.002(3) 0.001(3)
C5 0.039(3) 0.037(3) 0.043(3) 0.001(3) 0.005(3) -0.002(3)
C6 0.033(3) 0.027(3) 0.041(3) -0.004(2) -0.002(2) 0.001(2)
C7 0.033(3) 0.029(3) 0.042(3) 0.001(2) 0.001(3) 0.007(3)
C8 0.071(4) 0.036(3) 0.053(4) -0.003(3) 0.008(3) 0.005(3)
C9 0.043(4) 0.024(3) 0.044(4) -0.004(2) -0.002(3) 0.001(3)
C10 0.044(3) 0.029(3) 0.036(3) -0.002(2) 0.000(3) 0.001(3)
C11 0.051(3) 0.031(3) 0.044(4) 0.002(2) 0.001(3) -0.002(3)
C12 0.053(4) 0.037(3) 0.039(3) 0.001(3) -0.007(3) -0.005(3)
C13 0.041(3) 0.032(3) 0.050(4) 0.005(2) 0.000(3) -0.004(3)
C14 0.050(4) 0.037(3) 0.057(4) 0.010(3) -0.001(3) -0.003(3)
C15 0.053(4) 0.034(3) 0.055(4) 0.004(3) -0.002(3) 0.000(3)
C16 0.047(4) 0.029(3) 0.048(3) 0.006(3) -0.008(3) -0.003(3)
C17 0.039(3) 0.031(3) 0.044(3) 0.006(2) 0.002(3) -0.008(3)
C18 0.037(3) 0.029(3) 0.042(3) -0.003(2) -0.001(3) -0.006(2)
C19 0.049(4) 0.028(3) 0.046(4) -0.005(2) 0.000(3) 0.004(3)
C20 0.069(4) 0.030(3) 0.051(4) -0.006(3) -0.007(3) -0.002(3)
C21 0.106(6) 0.036(3) 0.073(5) 0.004(3) -0.026(4) -0.017(4)
N1 0.042(3) 0.026(2) 0.037(3) 0.0007(19) -0.009(2) 0.000(2)
O1 0.045(2) 0.039(2) 0.051(2) 0.0015(18) -0.0060(19) -0.007(2)

loop_
_atom_type_symbol
_atom_type_description
_atom_type_scat_dispersion_real
_atom_type_scat_dispersion_imag
_atom_type_scat_source
C C 0.0150 0.0070 'International Tables Vol C Tables 4.2.6.8 and 6.1.1.4'
H H 0.0000 0.0000 'International Tables Vol C Tables 4.2.6.8 and 6.1.1.4'
N N 0.0250 0.0140 'International Tables Vol C Tables 4.2.6.8 and 6.1.1.4'
O O 0.0410 0.0250 'International Tables Vol C Tables 4.2.6.8 and 6.1.1.4'

loop_
_geom_angle_atom_site_label_1
_geom_angle_atom_site_label_2
_geom_angle_atom_site_label_3
_geom_angle
H1A C1 H1B 109.1
C2 C1 H1A 111.1
C2 C1 H1B 111.1
N1 C1 H1A 111.1
N1 C1 H1B 111.1
N1 C1 C2 103.2(4)
C1 C2 H2 109.2
C1 C2 C3 101.7(4)
C3 C2 H2 109.2
C8 C2 C1 112.0(5)
C8 C2 H2 109.2
C8 C2 C3 115.3(5)
C2 C3 H3 109.1
C4 C3 C2 119.5(5)
C4 C3 H3 109.1
C7 C3 C2 104.7(4)
C7 C3 H3 109.1
C7 C3 C4 104.7(4)
C3 C4 H4A 110.6
C3 C4 H4B 110.6
H4A C4 H4B 108.8
C5 C4 C3 105.6(4)
C5 C4 H4A 110.6
C5 C4 H4B 110.6
C4 C5 H5A 110.9
C4 C5 H5B 110.9
C4 C5 C6 104.3(4)
H5A C5 H5B 108.9
C6 C5 H5A 110.9
C6 C5 H5B 110.9
C5 C6 C19 113.1(4)
C7 C6 C5 101.6(4)
C7 C6 C19 110.2(4)
C9 C6 C5 113.2(4)
C9 C6 C7 108.8(4)
C9 C6 C19 109.6(4)
C3 C7 H7 112.2
C6 C7 C3 108.4(4)
C6 C7 H7 112.2
N1 C7 C3 103.6(4)
N1 C7 C6 107.9(4)
N1 C7 H7 112.2
C2 C8 H8A 109.5
C2 C8 H8B 109.5
C2 C8 H8C 109.5
H8A C8 H8B 109.5
H8A C8 H8C 109.5
H8B C8 H8C 109.5
C6 C9 C10 113.8(5)
O1 C9 C6 123.5(5)
O1 C9 C10 122.7(5)
C9 C10 H10 106.2
C9 C10 C11 116.6(4)
C9 C10 C18 107.5(4)
C11 C10 H10 106.2
C11 C10 C18 113.4(4)
C18 C10 H10 106.2
C10 C11 H11A 108.6
C10 C11 H11B 108.6
C10 C11 C12 114.5(4)
H11A C11 H11B 107.6
C12 C11 H11A 108.6
C12 C11 H11B 108.6
C11 C12 H12A 109.6
C11 C12 H12B 109.6
C11 C12 C13 110.1(4)
H12A C12 H12B 108.2
C13 C12 H12A 109.6
C13 C12 H12B 109.6
C12 C13 H13 109.8
C12 C13 C14 114.2(4)
C14 C13 H13 109.8
C17 C13 C12 109.2(4)
C17 C13 H13 109.8
C17 C13 C14 103.8(4)
C13 C14 H14A 110.4
C13 C14 H14B 110.4
H14A C14 H14B 108.6
C15 C14 C13 106.5(4)
C15 C14 H14A 110.4
C15 C14 H14B 110.4
C14 C15 H15A 110.9
C14 C15 H15B 110.9
H15A C15 H15B 108.9
C16 C15 C14 104.3(4)
C16 C15 H15A 110.9
C16 C15 H15B 110.9
C15 C16 H16 124.0
C17 C16 C15 112.1(5)
C17 C16 H16 124.0
C16 C17 C13 112.1(5)
C16 C17 C18 128.4(5)
C18 C17 C13 119.4(5)
C10 C18 H18 108.3
C17 C18 C10 111.1(4)
C17 C18 H18 108.3
N1 C18 C10 108.4(4)
N1 C18 C17 112.2(4)
N1 C18 H18 108.3
C6 C19 H19A 108.7
C6 C19 H19B 108.7
H19A C19 H19B 107.6
C20 C19 C6 114.1(4)
C20 C19 H19A 108.7
C20 C19 H19B 108.7
C19 C20 H20 117.5
C21 C20 C19 125.1(6)
C21 C20 H20 117.5
C20 C21 H21A 120.0
C20 C21 H21B 120.0
H21A C21 H21B 120.0
C1 N1 C7 102.6(4)
C18 N1 C1 118.3(4)
C18 N1 C7 114.3(4)

loop_
_geom_bond_atom_site_label_1
_geom_bond_atom_site_label_2
_geom_bond_distance
C1 H1A 0.9900
C1 H1B 0.9900
C1 C2 1.523(7)
C1 N1 1.461(6)
C2 H2 1.0000
C2 C3 1.578(7)
C2 C8 1.511(8)
C3 H3 1.0000
C3 C4 1.537(7)
C3 C7 1.532(6)
C4 H4A 0.9900
C4 H4B 0.9900
C4 C5 1.522(7)
C5 H5A 0.9900
C5 H5B 0.9900
C5 C6 1.534(7)
C6 C7 1.525(7)
C6 C9 1.497(7)
C6 C19 1.556(6)
C7 H7 1.0000
C7 N1 1.470(6)
C8 H8A 0.9800
C8 H8B 0.9800
C8 H8C 0.9800
C9 C10 1.509(7)
C9 O1 1.219(6)
C10 H10 1.0000
C10 C11 1.510(7)
C10 C18 1.579(7)
C11 H11A 0.9900
C11 H11B 0.9900
C11 C12 1.519(7)
C12 H12A 0.9900
C12 H12B 0.9900
C12 C13 1.535(7)
C13 H13 1.0000
C13 C14 1.545(7)
C13 C17 1.507(7)
C14 H14A 0.9900
C14 H14B 0.9900
C14 C15 1.528(7)
C15 H15A 0.9900
C15 H15B 0.9900
C15 C16 1.501(7)
C16 H16 0.9500
C16 C17 1.328(7)
C17 C18 1.506(7)
C18 H18 1.0000
C18 N1 1.457(6)
C19 H19A 0.9900
C19 H19B 0.9900
C19 C20 1.491(7)
C20 H20 0.9500
C20 C21 1.308(8)
C21 H21A 0.9500
C21 H21B 0.9500

loop_
_geom_torsion_atom_site_label_1
_geom_torsion_atom_site_label_2
_geom_torsion_atom_site_label_3
_geom_torsion_atom_site_label_4
_geom_torsion
C1 C2 C3 C4 -125.5(5)
C1 C2 C3 C7 -8.8(6)
C2 C1 N1 C7 -50.2(5)
C2 C1 N1 C18 -177.0(4)
C2 C3 C4 C5 100.4(5)
C2 C3 C7 C6 -134.9(5)
C2 C3 C7 N1 -20.5(5)
C3 C4 C5 C6 35.0(5)
C3 C7 N1 C1 43.6(5)
C3 C7 N1 C18 172.9(4)
C4 C3 C7 C6 -8.4(5)
C4 C3 C7 N1 106.1(4)
C4 C5 C6 C7 -39.1(5)
C4 C5 C6 C9 -155.6(4)
C4 C5 C6 C19 79.0(5)
C5 C6 C7 C3 29.3(5)
C5 C6 C7 N1 -82.3(5)
C5 C6 C9 C10 139.6(4)
C5 C6 C9 O1 -41.1(7)
C5 C6 C19 C20 56.1(6)
C6 C7 N1 C1 158.4(4)
C6 C7 N1 C18 -72.3(5)
C6 C9 C10 C11 165.8(4)
C6 C9 C10 C18 -65.7(5)
C6 C19 C20 C21 -124.3(7)
C7 C3 C4 C5 -16.4(5)
C7 C6 C9 C10 27.5(6)
C7 C6 C9 O1 -153.3(5)
C7 C6 C19 C20 169.1(4)
C8 C2 C3 C4 -4.1(7)
C8 C2 C3 C7 112.7(5)
C9 C6 C7 C3 149.0(4)
C9 C6 C7 N1 37.4(5)
C9 C6 C19 C20 -71.3(6)
C9 C10 C11 C12 76.3(5)
C9 C10 C18 C17 -90.8(5)
C9 C10 C18 N1 33.0(6)
C10 C11 C12 C13 57.8(6)
C10 C18 N1 C1 152.9(4)
C10 C18 N1 C7 31.9(6)
C11 C10 C18 C17 39.5(6)
C11 C10 C18 N1 163.3(4)
C11 C12 C13 C14 -171.4(4)
C11 C12 C13 C17 -55.7(6)
C12 C13 C14 C15 128.0(5)
C12 C13 C17 C16 -125.8(5)
C12 C13 C17 C18 52.0(6)
C13 C14 C15 C16 -11.1(5)
C13 C17 C18 C10 -43.3(6)
C13 C17 C18 N1 -164.9(4)
C14 C13 C17 C16 -3.6(6)
C14 C13 C17 C18 174.2(4)
C14 C15 C16 C17 9.5(6)
C15 C16 C17 C13 -3.7(6)
C15 C16 C17 C18 178.7(5)
C16 C17 C18 C10 134.1(5)
C16 C17 C18 N1 12.5(7)
C17 C13 C14 C15 9.2(5)
C17 C18 N1 C1 -84.0(5)
C17 C18 N1 C7 155.0(4)
C18 C10 C11 C12 -49.3(6)
C19 C6 C7 C3 -90.9(5)
C19 C6 C7 N1 157.6(4)
C19 C6 C9 C10 -93.1(5)
C19 C6 C9 O1 86.2(6)
N1 C1 C2 C3 35.4(5)
N1 C1 C2 C8 -88.3(5)
O1 C9 C10 C11 -13.5(7)
O1 C9 C10 C18 115.0(5)
